data_9005593
loop_
_publ_author_name
'Lavina, B.'
'Koneva, A.'
'Della Giusta, A.'

_publ_section_title
;
 Cation distribution and cooling rates of Cr-substituted Mg-Al spinel
 from the Olkhon metamorphic complex, Russia
 Sample: T4-2F
;
_journal_name_full 'European Journal of Mineralogy'
_journal_page_first 435
_journal_page_last 441
_journal_volume 15
_journal_year 2003
_chemical_compound_source 'Olkhon metamorphic complex, Russia'
_chemical_formula_sum 'Al1.94 Cr0.062 Mg0.99 O4 Zn0.007'
_chemical_name_mineral Spinel
_space_group_IT_number 227
_symmetry_space_group_name_Hall '-F 4vw 2vw 3'
_symmetry_space_group_name_H-M 'F d -3 m :2'
_cell_angle_alpha 90
_cell_angle_beta 90
_cell_angle_gamma 90
_cell_length_a 8.0940
_cell_length_b 8.0940
_cell_length_c 8.0940
_cell_formula_units_Z 8
_cell_volume 530.261
_database_code_amcsd 0006983
_exptl_crystal_density_diffrn 3.610
_cod_original_sg_symbol_H-M 'F d 3 m'
_cod_original_formula_sum 'Al1.94 Mg.99 Zn.007 Cr.062 O4'
_cod_database_code 9005593

loop_
_space_group_symop_operation_xyz
x,y,z
x,1/2+y,1/2+z
1/2+x,y,1/2+z
1/2+x,1/2+y,z
3/4+z,1/2-x,1/4+y
3/4+z,-x,3/4+y
1/4+z,1/2-x,3/4+y
1/4+z,-x,1/4+y
3/4-y,1/2+z,1/4-x
3/4-y,+z,3/4-x
1/4-y,1/2+z,3/4-x
1/4-y,+z,1/4-x
3/4+x,1/2-y,1/4+z
3/4+x,-y,3/4+z
1/4+x,1/2-y,3/4+z
1/4+x,-y,1/4+z
3/4-z,1/2+x,1/4-y
3/4-z,+x,3/4-y
1/4-z,1/2+x,3/4-y
1/4-z,+x,1/4-y
3/4+y,1/2-z,1/4+x
3/4+y,-z,3/4+x
1/4+y,1/2-z,3/4+x
1/4+y,-z,1/4+x
3/4-x,1/2+y,1/4-z
3/4-x,+y,3/4-z
1/4-x,1/2+y,3/4-z
1/4-x,+y,1/4-z
1/2+x,3/4-z,1/4-y
1/2+x,1/4-z,3/4-y
+x,3/4-z,3/4-y
+x,1/4-z,1/4-y
1/2-z,3/4+y,1/4+x
1/2-z,1/4+y,3/4+x
-z,3/4+y,3/4+x
-z,1/4+y,1/4+x
1/2+y,3/4-x,1/4-z
1/2+y,1/4-x,3/4-z
+y,3/4-x,3/4-z
+y,1/4-x,1/4-z
1/2-x,3/4+z,1/4+y
1/2-x,1/4+z,3/4+y
-x,3/4+z,3/4+y
-x,1/4+z,1/4+y
1/2+z,3/4-y,1/4-x
1/2+z,1/4-y,3/4-x
+z,3/4-y,3/4-x
+z,1/4-y,1/4-x
1/2-y,3/4+x,1/4+z
1/2-y,1/4+x,3/4+z
-y,3/4+x,3/4+z
-y,1/4+x,1/4+z
x,1/2+z,1/2+y
x,+z,+y
1/2+x,1/2+z,+y
1/2+x,+z,1/2+y
-z,1/2-y,1/2-x
-z,-y,-x
1/2-z,1/2-y,-x
1/2-z,-y,1/2-x
y,1/2+x,1/2+z
y,+x,+z
1/2+y,1/2+x,+z
1/2+y,+x,1/2+z
-x,1/2-z,1/2-y
-x,-z,-y
1/2-x,1/2-z,-y
1/2-x,-z,1/2-y
z,1/2+y,1/2+x
z,+y,+x
1/2+z,1/2+y,+x
1/2+z,+y,1/2+x
-y,1/2-x,1/2-z
-y,-x,-z
1/2-y,1/2-x,-z
1/2-y,-x,1/2-z
3/4+z,1/4+x,1/2-y
3/4+z,3/4+x,-y
1/4+z,1/4+x,-y
1/4+z,3/4+x,1/2-y
3/4-y,1/4-z,1/2+x
3/4-y,3/4-z,+x
1/4-y,1/4-z,+x
1/4-y,3/4-z,1/2+x
3/4+x,1/4+y,1/2-z
3/4+x,3/4+y,-z
1/4+x,1/4+y,-z
1/4+x,3/4+y,1/2-z
3/4-z,1/4-x,1/2+y
3/4-z,3/4-x,+y
1/4-z,1/4-x,+y
1/4-z,3/4-x,1/2+y
3/4+y,1/4+z,1/2-x
3/4+y,3/4+z,-x
1/4+y,1/4+z,-x
1/4+y,3/4+z,1/2-x
3/4-x,1/4-y,1/2+z
3/4-x,3/4-y,+z
1/4-x,1/4-y,+z
1/4-x,3/4-y,1/2+z
-z,3/4+x,3/4+y
-z,1/4+x,1/4+y
1/2-z,3/4+x,1/4+y
1/2-z,1/4+x,3/4+y
y,3/4-z,3/4-x
y,1/4-z,1/4-x
1/2+y,3/4-z,1/4-x
1/2+y,1/4-z,3/4-x
-x,3/4+y,3/4+z
-x,1/4+y,1/4+z
1/2-x,3/4+y,1/4+z
1/2-x,1/4+y,3/4+z
z,3/4-x,3/4-y
z,1/4-x,1/4-y
1/2+z,3/4-x,1/4-y
1/2+z,1/4-x,3/4-y
-y,3/4+z,3/4+x
-y,1/4+z,1/4+x
1/2-y,3/4+z,1/4+x
1/2-y,1/4+z,3/4+x
x,3/4-y,3/4-z
x,1/4-y,1/4-z
1/2+x,3/4-y,1/4-z
1/2+x,1/4-y,3/4-z
1/4-x,1/2+z,3/4-y
1/4-x,+z,1/4-y
3/4-x,1/2+z,1/4-y
3/4-x,+z,3/4-y
1/4+z,1/2-y,3/4+x
1/4+z,-y,1/4+x
3/4+z,1/2-y,1/4+x
3/4+z,-y,3/4+x
1/4-y,1/2+x,3/4-z
1/4-y,+x,1/4-z
3/4-y,1/2+x,1/4-z
3/4-y,+x,3/4-z
1/4+x,1/2-z,3/4+y
1/4+x,-z,1/4+y
3/4+x,1/2-z,1/4+y
3/4+x,-z,3/4+y
1/4-z,1/2+y,3/4-x
1/4-z,+y,1/4-x
3/4-z,1/2+y,1/4-x
3/4-z,+y,3/4-x
1/4+y,1/2-x,3/4+z
1/4+y,-x,1/4+z
3/4+y,1/2-x,1/4+z
3/4+y,-x,3/4+z
3/4-x,3/4-z,y
3/4-x,1/4-z,1/2+y
1/4-x,3/4-z,1/2+y
1/4-x,1/4-z,y
3/4+z,3/4+y,-x
3/4+z,1/4+y,1/2-x
1/4+z,3/4+y,1/2-x
1/4+z,1/4+y,-x
3/4-y,3/4-x,z
3/4-y,1/4-x,1/2+z
1/4-y,3/4-x,1/2+z
1/4-y,1/4-x,z
3/4+x,3/4+z,-y
3/4+x,1/4+z,1/2-y
1/4+x,3/4+z,1/2-y
1/4+x,1/4+z,-y
3/4-z,3/4-y,x
3/4-z,1/4-y,1/2+x
1/4-z,3/4-y,1/2+x
1/4-z,1/4-y,x
3/4+y,3/4+x,-z
3/4+y,1/4+x,1/2-z
1/4+y,3/4+x,1/2-z
1/4+y,1/4+x,-z
-z,-x,-y
-z,1/2-x,1/2-y
1/2-z,-x,1/2-y
1/2-z,1/2-x,-y
y,z,x
y,1/2+z,1/2+x
1/2+y,z,1/2+x
1/2+y,1/2+z,x
-x,-y,-z
-x,1/2-y,1/2-z
1/2-x,-y,1/2-z
1/2-x,1/2-y,-z
z,x,y
z,1/2+x,1/2+y
1/2+z,x,1/2+y
1/2+z,1/2+x,y
-y,-z,-x
-y,1/2-z,1/2-x
1/2-y,-z,1/2-x
1/2-y,1/2-z,-x

loop_
_atom_site_label
_atom_site_fract_x
_atom_site_fract_y
_atom_site_fract_z
_atom_site_occupancy
_atom_site_U_iso_or_equiv
AlT 0.12500 0.12500 0.12500 0.13100 0.03900
MgT 0.12500 0.12500 0.12500 0.86200 0.03900
ZnT 0.12500 0.12500 0.12500 0.00700 0.03900
AlM 0.50000 0.50000 0.50000 0.90450 0.03370
MgM 0.50000 0.50000 0.50000 0.06400 0.03370
CrM 0.50000 0.50000 0.50000 0.03100 0.03370
O 0.26341 0.26341 0.26341 1.00000 0.04520

loop_
_cod_related_entry_id
_cod_related_entry_database
_cod_related_entry_code
1 AMCSD 0006983
